data_4328632
loop_
_publ_author_name
'Pampa M. Guha'
'Hoa Phan'
'Jared S. Kinyon'
'Wendy S. Brotherton'
'Kesavapillai Sreenath'
'J. Tyler Simmons'
'Zhenxing Wang'
'Ronald J. Clark'
'Naresh S. Dalal'
'Michael Shatruk'
'Lei Zhu'

_publ_section_title
;
 Structurally Diverse Copper(II) Complexes of Polyaza Ligands Containing
 1,2,3-Triazoles: Site Selectivity and Magnetic Properties
;
_journal_name_full 'Inorganic Chemistry'
_journal_page_first 3465
_journal_page_last 3477
_journal_paper_doi 10.1021/ic2021319
_journal_volume 51
_journal_year 2012
_chemical_formula_moiety 'C42 H38 Cu N18 O2, 2(Cl O4)'
_chemical_formula_sum 'C42 H38 Cl2 Cu N18 O10'
_chemical_formula_weight 1089.34
_chemical_name_systematic
; 
 ? 
;
_space_group_IT_number 2
_symmetry_cell_setting triclinic
_symmetry_space_group_name_Hall '-P 1'
_symmetry_space_group_name_H-M 'P -1'
_atom_sites_solution_hydrogens geom
_atom_sites_solution_primary direct
_atom_sites_solution_secondary difmap
_audit_creation_method SHELXL-97
_cell_angle_alpha 66.8060(10)
_cell_angle_beta 80.0690(10)
_cell_angle_gamma 72.0290(10)
_cell_formula_units_Z 1
_cell_length_a 8.1689(10)
_cell_length_b 12.2599(15)
_cell_length_c 13.3365(17)
_cell_measurement_reflns_used 3976
_cell_measurement_temperature 173(2)
_cell_measurement_theta_max 26.95
_cell_measurement_theta_min 2.63
_cell_volume 1165.8(3)
_computing_cell_refinement 'Bruker SAINT'
_computing_data_collection 'Bruker APEX2'
_computing_data_reduction 'Bruker SAINT'
_computing_molecular_graphics 'Bruker SHELXTL'
_computing_publication_material 'Bruker SHELXTL'
_computing_structure_refinement 'SHELXL-97 (Sheldrick, 2008)'
_computing_structure_solution 'SHELXS-97 (Sheldrick, 2008)'
_diffrn_ambient_temperature 173(2)
_diffrn_measured_fraction_theta_full 0.990
_diffrn_measured_fraction_theta_max 0.990
_diffrn_measurement_device_type 'Bruker APEX-II CCD'
_diffrn_measurement_method '\f and \w scans'
_diffrn_radiation_monochromator graphite
_diffrn_radiation_source 'fine-focus sealed tube'
_diffrn_radiation_type MoK\a
_diffrn_radiation_wavelength 0.71073
_diffrn_reflns_av_R_equivalents 0.0222
_diffrn_reflns_av_sigmaI/netI 0.0305
_diffrn_reflns_limit_h_max 10
_diffrn_reflns_limit_h_min -10
_diffrn_reflns_limit_k_max 15
_diffrn_reflns_limit_k_min -15
_diffrn_reflns_limit_l_max 16
_diffrn_reflns_limit_l_min -15
_diffrn_reflns_number 11391
_diffrn_reflns_theta_full 26.37
_diffrn_reflns_theta_max 26.37
_diffrn_reflns_theta_min 1.87
_exptl_absorpt_coefficient_mu 0.662
_exptl_absorpt_correction_T_max 0.9588
_exptl_absorpt_correction_T_min 0.8845
_exptl_absorpt_correction_type empirical
_exptl_absorpt_process_details SADABS
_exptl_crystal_colour blue
_exptl_crystal_density_diffrn 1.552
_exptl_crystal_description thin
_exptl_crystal_F_000 559
_exptl_crystal_size_max 0.19
_exptl_crystal_size_mid 0.14
_exptl_crystal_size_min 0.06
_refine_diff_density_max 0.387
_refine_diff_density_min -0.378
_refine_diff_density_rms 0.052
_refine_ls_extinction_method none
_refine_ls_goodness_of_fit_ref 0.973
_refine_ls_hydrogen_treatment mixed
_refine_ls_matrix_type full
_refine_ls_number_parameters 337
_refine_ls_number_reflns 4725
_refine_ls_number_restraints 0
_refine_ls_restrained_S_all 0.973
_refine_ls_R_factor_all 0.0464
_refine_ls_R_factor_gt 0.0354
_refine_ls_shift/su_max 0.001
_refine_ls_shift/su_mean 0.000
_refine_ls_structure_factor_coef Fsqd
_refine_ls_weighting_details 'calc w=1/[\s^2^(Fo^2^)+(0.0272P)^2^+1.1248P] where P=(Fo^2^+2Fc^2^)/3'
_refine_ls_weighting_scheme calc
_refine_ls_wR_factor_gt 0.0768
_refine_ls_wR_factor_ref 0.0820
_reflns_number_gt 3840
_reflns_number_total 4725
_reflns_threshold_expression >2sigma(I)
_cod_data_source_file ic2021319_si_001_7.cif
_cod_data_source_block complex7
_cod_original_sg_symbol_Hall -P1
_cod_database_code 4328632

loop_
_symmetry_equiv_pos_as_xyz
'x, y, z'
'-x, -y, -z'

loop_
_atom_site_label
_atom_site_type_symbol
_atom_site_fract_x
_atom_site_fract_y
_atom_site_fract_z
_atom_site_U_iso_or_equiv
_atom_site_adp_type
_atom_site_occupancy
_atom_site_symmetry_multiplicity
_atom_site_calc_flag
_atom_site_refinement_flags
Cu1 Cu 1.0000 0.5000 1.0000 0.02585(11) Uani 1 2 d S
O10 O 0.7339(2) 0.56486(16) 0.92581(15) 0.0394(4) Uani 1 1 d .
H10A H 0.695(4) 0.636(3) 0.898(2) 0.047 Uiso 1 1 d .
H10B H 0.711(3) 0.528(2) 0.890(2) 0.047 Uiso 1 1 d .
C1 C 1.0226(3) 0.23207(19) 1.04370(18) 0.0326(5) Uani 1 1 d .
H1 H 0.9649 0.2292 1.1126 0.039 Uiso 1 1 calc R
C2 C 1.0697(3) 0.1273(2) 1.0186(2) 0.0397(6) Uani 1 1 d .
H2 H 1.0468 0.0532 1.0702 0.048 Uiso 1 1 calc R
C3 C 1.1505(3) 0.1311(2) 0.9179(2) 0.0432(6) Uani 1 1 d .
H3 H 1.1829 0.0599 0.8991 0.052 Uiso 1 1 calc R
C4 C 1.1835(3) 0.2401(2) 0.8448(2) 0.0372(6) Uani 1 1 d .
H4 H 1.2374 0.2454 0.7746 0.045 Uiso 1 1 calc R
C5 C 1.1365(3) 0.34083(19) 0.87592(17) 0.0260(4) Uani 1 1 d .
C6 C 1.1722(3) 0.45882(19) 0.80889(16) 0.0251(4) Uani 1 1 d .
C7 C 1.2578(3) 0.5029(2) 0.71004(17) 0.0281(5) Uani 1 1 d .
H7 H 1.3083 0.4618 0.6604 0.034 Uiso 1 1 calc R
C8 C 1.3258(3) 0.7072(2) 0.60848(17) 0.0313(5) Uani 1 1 d .
H8A H 1.4229 0.6633 0.5711 0.038 Uiso 1 1 calc R
H8B H 1.3722 0.7535 0.6379 0.038 Uiso 1 1 calc R
C9 C 1.1959(3) 0.79709(19) 0.52615(16) 0.0245(4) Uani 1 1 d .
C10 C 1.2392(3) 0.8990(2) 0.44565(18) 0.0324(5) Uani 1 1 d .
H10 H 1.3466 0.9146 0.4445 0.039 Uiso 1 1 calc R
C11 C 1.1232(3) 0.9769(2) 0.36745(19) 0.0365(5) Uani 1 1 d .
H11 H 1.1494 1.0473 0.3111 0.044 Uiso 1 1 calc R
C12 C 0.9689(3) 0.9513(2) 0.37218(18) 0.0331(5) Uani 1 1 d .
H12 H 0.8873 1.0030 0.3186 0.040 Uiso 1 1 calc R
C13 C 0.9347(3) 0.84853(19) 0.45665(16) 0.0259(4) Uani 1 1 d .
C14 C 0.7611(3) 0.82415(19) 0.46956(18) 0.0307(5) Uani 1 1 d .
H14A H 0.6815 0.8699 0.5133 0.037 Uiso 1 1 calc R
H14B H 0.7148 0.8569 0.3964 0.037 Uiso 1 1 calc R
C15 C 0.7631(3) 0.62351(19) 0.62805(17) 0.0267(5) Uani 1 1 d .
H15 H 0.7745 0.6440 0.6877 0.032 Uiso 1 1 calc R
C16 C 0.7434(3) 0.51454(19) 0.63203(17) 0.0262(4) Uani 1 1 d .
C17 C 0.7129(3) 0.40684(19) 0.72529(17) 0.0270(5) Uani 1 1 d .
C18 C 0.6448(3) 0.3239(2) 0.90892(19) 0.0397(6) Uani 1 1 d .
H18 H 0.6267 0.3299 0.9791 0.048 Uiso 1 1 calc R
C19 C 0.6260(3) 0.2199(2) 0.9005(2) 0.0428(6) Uani 1 1 d .
H19 H 0.5928 0.1572 0.9627 0.051 Uiso 1 1 calc R
C20 C 0.6565(3) 0.2094(2) 0.7995(2) 0.0431(6) Uani 1 1 d .
H20 H 0.6466 0.1383 0.7909 0.052 Uiso 1 1 calc R
C21 C 0.7016(3) 0.3037(2) 0.71065(19) 0.0369(5) Uani 1 1 d .
H21 H 0.7247 0.2979 0.6404 0.044 Uiso 1 1 calc R
N1 N 1.0556(2) 0.33805(15) 0.97413(14) 0.0261(4) Uani 1 1 d .
N2 N 1.1204(2) 0.54954(15) 0.85082(14) 0.0266(4) Uani 1 1 d .
N3 N 1.1702(2) 0.64685(16) 0.78376(14) 0.0288(4) Uani 1 1 d .
N4 N 1.2543(2) 0.61731(16) 0.69881(13) 0.0261(4) Uani 1 1 d .
N5 N 1.0459(2) 0.77172(15) 0.53327(13) 0.0242(4) Uani 1 1 d .
N6 N 0.7625(2) 0.69477(16) 0.52161(14) 0.0269(4) Uani 1 1 d .
N7 N 0.7444(3) 0.63477(18) 0.46046(15) 0.0362(5) Uani 1 1 d .
N8 N 0.7330(3) 0.52460(18) 0.52748(15) 0.0363(5) Uani 1 1 d .
N9 N 0.6870(2) 0.41692(17) 0.82406(14) 0.0319(4) Uani 1 1 d .
Cl1 Cl 0.48089(7) 0.89787(5) 0.77151(4) 0.03302(14) Uani 1 1 d .
O1 O 0.6344(3) 0.82362(18) 0.8261(2) 0.0878(9) Uani 1 1 d .
O2 O 0.3362(3) 0.8553(2) 0.83000(15) 0.0652(6) Uani 1 1 d .
O3 O 0.4960(3) 0.89719(19) 0.66338(16) 0.0610(6) Uani 1 1 d .
O4 O 0.4571(2) 1.02122(15) 0.76303(15) 0.0483(5) Uani 1 1 d .

loop_
_atom_site_aniso_label
_atom_site_aniso_U_11
_atom_site_aniso_U_22
_atom_site_aniso_U_33
_atom_site_aniso_U_23
_atom_site_aniso_U_13
_atom_site_aniso_U_12
Cu1 0.0403(2) 0.01946(18) 0.01833(18) -0.00775(14) 0.00018(15) -0.00855(16)
O10 0.0503(11) 0.0275(8) 0.0436(10) -0.0142(8) -0.0202(8) -0.0037(8)
C1 0.0421(14) 0.0265(11) 0.0303(12) -0.0104(9) 0.0011(10) -0.0119(10)
C2 0.0511(15) 0.0265(12) 0.0437(14) -0.0143(11) 0.0053(12) -0.0159(11)
C3 0.0498(16) 0.0322(13) 0.0578(16) -0.0291(12) 0.0108(13) -0.0155(11)
C4 0.0459(14) 0.0362(13) 0.0387(13) -0.0243(11) 0.0079(11) -0.0148(11)
C5 0.0287(11) 0.0267(11) 0.0265(11) -0.0125(9) -0.0033(9) -0.0079(9)
C6 0.0296(11) 0.0265(10) 0.0225(10) -0.0121(9) -0.0031(9) -0.0071(9)
C7 0.0304(12) 0.0315(11) 0.0264(11) -0.0148(9) -0.0017(9) -0.0083(9)
C8 0.0307(12) 0.0372(12) 0.0253(11) -0.0066(9) 0.0005(9) -0.0154(10)
C9 0.0274(11) 0.0271(11) 0.0223(10) -0.0124(9) 0.0018(8) -0.0090(9)
C10 0.0339(12) 0.0324(12) 0.0329(12) -0.0115(10) 0.0037(10) -0.0153(10)
C11 0.0427(14) 0.0275(12) 0.0327(12) -0.0030(10) 0.0039(11) -0.0141(10)
C12 0.0337(13) 0.0301(12) 0.0266(11) -0.0038(9) -0.0025(9) -0.0043(10)
C13 0.0276(11) 0.0255(10) 0.0239(10) -0.0096(9) 0.0016(9) -0.0070(9)
C14 0.0304(12) 0.0278(11) 0.0288(11) -0.0052(9) -0.0044(9) -0.0062(9)
C15 0.0285(11) 0.0308(11) 0.0217(10) -0.0091(9) -0.0024(9) -0.0092(9)
C16 0.0254(11) 0.0299(11) 0.0252(11) -0.0123(9) -0.0023(9) -0.0064(9)
C17 0.0271(11) 0.0286(11) 0.0269(11) -0.0115(9) -0.0036(9) -0.0068(9)
C18 0.0546(16) 0.0384(13) 0.0274(12) -0.0090(10) -0.0012(11) -0.0186(12)
C19 0.0565(16) 0.0347(13) 0.0372(14) -0.0067(11) -0.0019(12) -0.0208(12)
C20 0.0575(17) 0.0307(12) 0.0487(15) -0.0169(11) -0.0033(13) -0.0186(12)
C21 0.0494(15) 0.0351(13) 0.0318(12) -0.0175(10) 0.0010(11) -0.0139(11)
N1 0.0325(10) 0.0239(9) 0.0234(9) -0.0094(7) -0.0029(7) -0.0078(8)
N2 0.0370(10) 0.0221(9) 0.0217(9) -0.0085(7) -0.0020(8) -0.0081(8)
N3 0.0372(11) 0.0265(9) 0.0223(9) -0.0075(7) -0.0001(8) -0.0104(8)
N4 0.0286(9) 0.0307(9) 0.0189(8) -0.0077(7) -0.0028(7) -0.0088(8)
N5 0.0257(9) 0.0242(9) 0.0222(9) -0.0081(7) 0.0002(7) -0.0072(7)
N6 0.0279(10) 0.0293(9) 0.0245(9) -0.0087(7) -0.0029(7) -0.0095(8)
N7 0.0480(12) 0.0398(11) 0.0253(10) -0.0133(9) -0.0009(9) -0.0165(9)
N8 0.0497(12) 0.0377(11) 0.0270(10) -0.0144(9) -0.0017(9) -0.0162(9)
N9 0.0415(11) 0.0325(10) 0.0251(9) -0.0103(8) -0.0038(8) -0.0138(9)
Cl1 0.0343(3) 0.0271(3) 0.0338(3) -0.0042(2) -0.0048(2) -0.0104(2)
O1 0.0593(14) 0.0397(11) 0.140(2) 0.0119(13) -0.0586(15) -0.0102(10)
O2 0.0641(13) 0.0889(16) 0.0407(11) 0.0010(10) 0.0007(10) -0.0522(12)
O3 0.0815(15) 0.0688(13) 0.0547(12) -0.0428(11) 0.0239(11) -0.0382(12)
O4 0.0619(12) 0.0354(9) 0.0523(11) -0.0227(8) -0.0059(9) -0.0091(9)

loop_
_atom_type_symbol
_atom_type_description
_atom_type_scat_dispersion_real
_atom_type_scat_dispersion_imag
_atom_type_scat_source
C C 0.0033 0.0016 'International Tables Vol C Tables 4.2.6.8 and 6.1.1.4'
H H 0.0000 0.0000 'International Tables Vol C Tables 4.2.6.8 and 6.1.1.4'
N N 0.0061 0.0033 'International Tables Vol C Tables 4.2.6.8 and 6.1.1.4'
O O 0.0106 0.0060 'International Tables Vol C Tables 4.2.6.8 and 6.1.1.4'
Cl Cl 0.1484 0.1585 'International Tables Vol C Tables 4.2.6.8 and 6.1.1.4'
Cu Cu 0.3201 1.2651 'International Tables Vol C Tables 4.2.6.8 and 6.1.1.4'

loop_
_geom_angle_atom_site_label_1
_geom_angle_atom_site_label_2
_geom_angle_atom_site_label_3
_geom_angle
_geom_angle_site_symmetry_1
_geom_angle_site_symmetry_3
N2 Cu1 N2 179.999(1) . 2_767
N2 Cu1 N1 80.65(7) . .
N2 Cu1 N1 99.35(7) 2_767 .
N2 Cu1 N1 99.35(7) . 2_767
N2 Cu1 N1 80.65(7) 2_767 2_767
N1 Cu1 N1 180.000(1) . 2_767
N2 Cu1 O10 91.65(7) . .
N2 Cu1 O10 88.36(7) 2_767 .
N1 Cu1 O10 90.77(7) . .
N1 Cu1 O10 89.23(7) 2_767 .
N2 Cu1 O10 88.35(7) . 2_767
N2 Cu1 O10 91.65(7) 2_767 2_767
N1 Cu1 O10 89.23(7) . 2_767
N1 Cu1 O10 90.77(7) 2_767 2_767
O10 Cu1 O10 180.000(1) . 2_767
Cu1 O10 H10A 117(2) . .
Cu1 O10 H10B 121.0(18) . .
H10A O10 H10B 110(3) . .
N1 C1 C2 122.2(2) . .
N1 C1 H1 118.9 . .
C2 C1 H1 118.9 . .
C1 C2 C3 119.4(2) . .
C1 C2 H2 120.3 . .
C3 C2 H2 120.3 . .
C2 C3 C4 119.1(2) . .
C2 C3 H3 120.5 . .
C4 C3 H3 120.5 . .
C5 C4 C3 118.6(2) . .
C5 C4 H4 120.7 . .
C3 C4 H4 120.7 . .
N1 C5 C4 122.6(2) . .
N1 C5 C6 113.42(18) . .
C4 C5 C6 124.0(2) . .
N2 C6 C7 107.44(18) . .
N2 C6 C5 117.55(18) . .
C7 C6 C5 134.91(19) . .
N4 C7 C6 104.56(18) . .
N4 C7 H7 127.7 . .
C6 C7 H7 127.7 . .
N4 C8 C9 113.24(18) . .
N4 C8 H8A 108.9 . .
C9 C8 H8A 108.9 . .
N4 C8 H8B 108.9 . .
C9 C8 H8B 108.9 . .
H8A C8 H8B 107.7 . .
N5 C9 C10 123.5(2) . .
N5 C9 C8 117.52(18) . .
C10 C9 C8 118.99(19) . .
C11 C10 C9 118.5(2) . .
C11 C10 H10 120.7 . .
C9 C10 H10 120.7 . .
C10 C11 C12 119.0(2) . .
C10 C11 H11 120.5 . .
C12 C11 H11 120.5 . .
C11 C12 C13 118.7(2) . .
C11 C12 H12 120.6 . .
C13 C12 H12 120.6 . .
N5 C13 C12 123.1(2) . .
N5 C13 C14 116.86(18) . .
C12 C13 C14 119.92(19) . .
N6 C14 C13 114.54(17) . .
N6 C14 H14A 108.6 . .
C13 C14 H14A 108.6 . .
N6 C14 H14B 108.6 . .
C13 C14 H14B 108.6 . .
H14A C14 H14B 107.6 . .
N6 C15 C16 105.05(18) . .
N6 C15 H15 127.5 . .
C16 C15 H15 127.5 . .
N8 C16 C15 107.94(18) . .
N8 C16 C17 120.71(19) . .
C15 C16 C17 130.86(19) . .
N9 C17 C21 122.2(2) . .
N9 C17 C16 116.40(19) . .
C21 C17 C16 121.3(2) . .
N9 C18 C19 123.8(2) . .
N9 C18 H18 118.1 . .
C19 C18 H18 118.1 . .
C20 C19 C18 118.3(2) . .
C20 C19 H19 120.9 . .
C18 C19 H19 120.9 . .
C19 C20 C21 119.0(2) . .
C19 C20 H20 120.5 . .
C21 C20 H20 120.5 . .
C17 C21 C20 119.2(2) . .
C17 C21 H21 120.4 . .
C20 C21 H21 120.4 . .
C1 N1 C5 118.10(18) . .
C1 N1 Cu1 127.14(15) . .
C5 N1 Cu1 114.76(13) . .
N3 N2 C6 110.13(17) . .
N3 N2 Cu1 136.18(14) . .
C6 N2 Cu1 113.60(13) . .
N2 N3 N4 105.80(16) . .
N3 N4 C7 112.05(17) . .
N3 N4 C8 119.51(17) . .
C7 N4 C8 128.43(18) . .
C9 N5 C13 117.21(17) . .
C15 N6 N7 110.91(17) . .
C15 N6 C14 129.50(18) . .
N7 N6 C14 119.26(17) . .
N8 N7 N6 107.31(17) . .
N7 N8 C16 108.79(18) . .
C18 N9 C17 117.38(19) . .
O2 Cl1 O1 110.85(13) . .
O2 Cl1 O4 109.73(13) . .
O1 Cl1 O4 108.35(13) . .
O2 Cl1 O3 109.53(12) . .
O1 Cl1 O3 110.35(16) . .
O4 Cl1 O3 107.97(11) . .

loop_
_geom_bond_atom_site_label_1
_geom_bond_atom_site_label_2
_geom_bond_distance
_geom_bond_site_symmetry_2
Cu1 N2 2.0090(17) .
Cu1 N2 2.0090(17) 2_767
Cu1 N1 2.0486(17) .
Cu1 N1 2.0487(17) 2_767
Cu1 O10 2.3222(18) .
Cu1 O10 2.3222(17) 2_767
O10 H10A 0.78(3) .
O10 H10B 0.86(3) .
C1 N1 1.342(3) .
C1 C2 1.378(3) .
C1 H1 0.9500 .
C2 C3 1.381(3) .
C2 H2 0.9500 .
C3 C4 1.384(3) .
C3 H3 0.9500 .
C4 C5 1.379(3) .
C4 H4 0.9500 .
C5 N1 1.354(3) .
C5 C6 1.459(3) .
C6 N2 1.359(3) .
C6 C7 1.368(3) .
C7 N4 1.342(3) .
C7 H7 0.9500 .
C8 N4 1.455(3) .
C8 C9 1.508(3) .
C8 H8A 0.9900 .
C8 H8B 0.9900 .
C9 N5 1.333(3) .
C9 C10 1.387(3) .
C10 C11 1.377(3) .
C10 H10 0.9500 .
C11 C12 1.376(3) .
C11 H11 0.9500 .
C12 C13 1.387(3) .
C12 H12 0.9500 .
C13 N5 1.338(3) .
C13 C14 1.505(3) .
C14 N6 1.457(3) .
C14 H14A 0.9900 .
C14 H14B 0.9900 .
C15 N6 1.342(3) .
C15 C16 1.374(3) .
C15 H15 0.9500 .
C16 N8 1.366(3) .
C16 C17 1.468(3) .
C17 N9 1.346(3) .
C17 C21 1.384(3) .
C18 N9 1.338(3) .
C18 C19 1.379(3) .
C18 H18 0.9500 .
C19 C20 1.376(4) .
C19 H19 0.9500 .
C20 C21 1.383(3) .
C20 H20 0.9500 .
C21 H21 0.9500 .
N2 N3 1.312(2) .
N3 N4 1.337(2) .
N6 N7 1.345(2) .
N7 N8 1.315(3) .
Cl1 O2 1.4211(19) .
Cl1 O1 1.421(2) .
Cl1 O4 1.4245(17) .
Cl1 O3 1.4292(19) .

loop_
_geom_torsion_atom_site_label_1
_geom_torsion_atom_site_label_2
_geom_torsion_atom_site_label_3
_geom_torsion_atom_site_label_4
_geom_torsion
_geom_torsion_site_symmetry_1
N1 C1 C2 C3 -1.3(4) .
C1 C2 C3 C4 0.5(4) .
C2 C3 C4 C5 0.9(4) .
C3 C4 C5 N1 -1.7(4) .
C3 C4 C5 C6 176.6(2) .
N1 C5 C6 N2 -0.6(3) .
C4 C5 C6 N2 -179.1(2) .
N1 C5 C6 C7 175.2(2) .
C4 C5 C6 C7 -3.2(4) .
N2 C6 C7 N4 0.8(2) .
C5 C6 C7 N4 -175.4(2) .
N4 C8 C9 N5 -12.0(3) .
N4 C8 C9 C10 169.88(19) .
N5 C9 C10 C11 -1.4(3) .
C8 C9 C10 C11 176.6(2) .
C9 C10 C11 C12 0.2(3) .
C10 C11 C12 C13 0.9(3) .
C11 C12 C13 N5 -1.0(3) .
C11 C12 C13 C14 174.8(2) .
N5 C13 C14 N6 -31.7(3) .
C12 C13 C14 N6 152.3(2) .
N6 C15 C16 N8 0.4(2) .
N6 C15 C16 C17 -171.4(2) .
N8 C16 C17 N9 -165.4(2) .
C15 C16 C17 N9 5.5(3) .
N8 C16 C17 C21 10.9(3) .
C15 C16 C17 C21 -178.2(2) .
N9 C18 C19 C20 1.7(4) .
C18 C19 C20 C21 -1.1(4) .
N9 C17 C21 C20 2.3(4) .
C16 C17 C21 C20 -173.8(2) .
C19 C20 C21 C17 -0.8(4) .
C2 C1 N1 C5 0.6(3) .
C2 C1 N1 Cu1 -178.36(18) .
C4 C5 N1 C1 0.9(3) .
C6 C5 N1 C1 -177.56(19) .
C4 C5 N1 Cu1 -179.98(18) .
C6 C5 N1 Cu1 1.6(2) .
N2 Cu1 N1 C1 177.5(2) .
N2 Cu1 N1 C1 -2.5(2) 2_767
O10 Cu1 N1 C1 -90.93(19) .
O10 Cu1 N1 C1 89.07(19) 2_767
N2 Cu1 N1 C5 -1.49(15) .
N2 Cu1 N1 C5 178.51(15) 2_767
O10 Cu1 N1 C5 90.05(15) .
O10 Cu1 N1 C5 -89.95(15) 2_767
C7 C6 N2 N3 -0.5(2) .
C5 C6 N2 N3 176.47(18) .
C7 C6 N2 Cu1 -177.54(14) .
C5 C6 N2 Cu1 -0.6(2) .
N1 Cu1 N2 N3 -174.9(2) .
N1 Cu1 N2 N3 5.1(2) 2_767
O10 Cu1 N2 N3 94.6(2) .
O10 Cu1 N2 N3 -85.5(2) 2_767
N1 Cu1 N2 C6 1.10(14) .
N1 Cu1 N2 C6 -178.90(14) 2_767
O10 Cu1 N2 C6 -89.41(15) .
O10 Cu1 N2 C6 90.59(15) 2_767
C6 N2 N3 N4 0.0(2) .
Cu1 N2 N3 N4 176.10(15) .
N2 N3 N4 C7 0.5(2) .
N2 N3 N4 C8 179.60(17) .
C6 C7 N4 N3 -0.8(2) .
C6 C7 N4 C8 -179.76(19) .
C9 C8 N4 N3 -83.5(2) .
C9 C8 N4 C7 95.3(3) .
C10 C9 N5 C13 1.3(3) .
C8 C9 N5 C13 -176.71(18) .
C12 C13 N5 C9 -0.1(3) .
C14 C13 N5 C9 -175.98(18) .
C16 C15 N6 N7 -0.3(2) .
C16 C15 N6 C14 172.9(2) .
C13 C14 N6 C15 80.8(3) .
C13 C14 N6 N7 -106.4(2) .
C15 N6 N7 N8 0.1(2) .
C14 N6 N7 N8 -173.93(18) .
N6 N7 N8 C16 0.2(2) .
C15 C16 N8 N7 -0.4(3) .
C17 C16 N8 N7 172.38(19) .
C19 C18 N9 C17 -0.3(4) .
C21 C17 N9 C18 -1.7(3) .
C16 C17 N9 C18 174.6(2) .
